data_4515568
loop_
_publ_author_name
'Teng, Shenghan'
'Tessensohn, Malcolm E.'
'Webster, Richard D.'
'Zhou, Jianrong Steve'

_publ_section_title
;
 Palladium-Catalyzed Intermolecular Heck-Type Reaction of Epoxides
;
_journal_issue 8
_journal_name_full 'ACS Catalysis'
_journal_page_first 7439
_journal_paper_doi 10.1021/acscatal.8b02029
_journal_volume 8
_journal_year 2018
_chemical_absolute_configuration unk
_chemical_formula_sum 'C15 H20 O2'
_chemical_formula_weight 232.31
_space_group_crystal_system monoclinic
_space_group_IT_number 4
_space_group_name_Hall 'P 2yb'
_space_group_name_H-M_alt 'P 1 21 1'
_atom_sites_solution_hydrogens geom
_cell_angle_alpha 90
_cell_angle_beta 107.7105(11)
_cell_angle_gamma 90
_cell_formula_units_Z 2
_cell_length_a 9.1834(3)
_cell_length_b 5.2643(2)
_cell_length_c 13.7823(4)
_cell_measurement_reflns_used 167
_cell_measurement_temperature 100.(2)
_cell_measurement_theta_max 28.8931
_cell_measurement_theta_min 4.7316
_cell_volume 634.72(4)
_computing_cell_refinement 'APEX3 v2016.9-0 (Bruker AXS)'
_computing_data_collection 'APEX3 (Bruker AXS Inc., 2016)'
_computing_data_reduction 'SAINT V8.37A (Bruker AXS Inc., 2015)'
_computing_molecular_graphics 'XP (Bruker AXS Inc., 2016)'
_computing_publication_material 'APEX3 (Bruker AXS Inc., 2016)'
_computing_structure_refinement 'SHELXL-2014/7 (Sheldrick, 2014)'
_computing_structure_solution 'XS, VERSION 2013/1'
_diffrn_ambient_temperature 100.(2)
_diffrn_detector_area_resol_mean 7.4074
_diffrn_measured_fraction_theta_full 0.994
_diffrn_measured_fraction_theta_max 0.994
_diffrn_measurement_device_type 'Photon II CPADs detector'
_diffrn_measurement_method 'phi and omega scans'
_diffrn_radiation_monochromator 'Multilayer Mirror'
_diffrn_radiation_type MoK\a
_diffrn_radiation_wavelength 0.71073
_diffrn_reflns_av_R_equivalents 0.0691
_diffrn_reflns_av_unetI/netI 0.0569
_diffrn_reflns_limit_h_max 12
_diffrn_reflns_limit_h_min -12
_diffrn_reflns_limit_k_max 7
_diffrn_reflns_limit_k_min -7
_diffrn_reflns_limit_l_max 18
_diffrn_reflns_limit_l_min -18
_diffrn_reflns_number 13875
_diffrn_reflns_theta_full 28.32
_diffrn_reflns_theta_max 28.32
_diffrn_reflns_theta_min 2.33
_diffrn_source 'Incoatec microfocus source'
_diffrn_source_type 'Bruker D8 Quest'
_exptl_absorpt_coefficient_mu 0.079
_exptl_absorpt_correction_T_max 0.99
_exptl_absorpt_correction_T_min 0.67
_exptl_absorpt_correction_type 'Numerical Mu Calculated'
_exptl_absorpt_process_details
;
SADABS-2016/2 - Bruker AXS area detector scaling and absorption correction
;
_exptl_crystal_colour colourless
_exptl_crystal_density_diffrn 1.216
_exptl_crystal_density_method 'not measured'
_exptl_crystal_description plate
_exptl_crystal_F_000 252
_exptl_crystal_size_max 0.317
_exptl_crystal_size_mid 0.306
_exptl_crystal_size_min 0.122
_refine_diff_density_max 0.290
_refine_diff_density_min -0.276
_refine_ls_abs_structure_details
;

Flack x determined using 1066 quotients [(I+)-(I-)]/[(I+)+(I-)]
(Parsons, Flack and Wagner, Acta Cryst. B69 (2013) 249-259).
;
_refine_ls_abs_structure_Flack 1.5(10)
_refine_ls_extinction_method none
_refine_ls_goodness_of_fit_ref 1.045
_refine_ls_hydrogen_treatment constr
_refine_ls_matrix_type full
_refine_ls_number_parameters 156
_refine_ls_number_reflns 3125
_refine_ls_number_restraints 1
_refine_ls_restrained_S_all 1.045
_refine_ls_R_factor_all 0.0669
_refine_ls_R_factor_gt 0.0593
_refine_ls_shift/su_max 0.000
_refine_ls_shift/su_mean 0.000
_refine_ls_structure_factor_coef Fsqd
_refine_ls_weighting_details 'w=1/[\s^2^(Fo^2^)+(0.0970P)^2^+0.1381P] where P=(Fo^2^+2Fc^2^)/3'
_refine_ls_weighting_scheme calc
_refine_ls_wR_factor_gt 0.1456
_refine_ls_wR_factor_ref 0.1541
_reflns_number_gt 2813
_reflns_number_total 3125
_reflns_threshold_expression 'I > 2\s(I)'
_cod_data_source_file cs8b02029_si_003.cif
_cod_data_source_block zhou83m
_cod_database_code 4515568

loop_
_space_group_symop_operation_xyz
'x, y, z'
'-x, y+1/2, -z'

loop_
_atom_site_type_symbol
_atom_site_label
_atom_site_fract_x
_atom_site_fract_y
_atom_site_fract_z
_atom_site_U_iso_or_equiv
_atom_site_adp_type
_atom_site_calc_flag
_atom_site_refinement_flags_adp
_atom_site_refinement_flags_posn
_atom_site_occupancy
C C1 1.1056(3) 0.5407(5) 0.39665(18) 0.0139(5) Uani d . . 1
H H1 1.0813 0.6882 0.3487 0.017 Uiso calc U R 1
C C2 1.2713(3) 0.5630(6) 0.46386(19) 0.0171(5) Uani d . . 1
H H2A 1.2953 0.4219 0.5137 0.021 Uiso calc U R 1
H H2B 1.2854 0.7249 0.5022 0.021 Uiso calc U R 1
C C3 1.3802(3) 0.5543(6) 0.39943(19) 0.0176(5) Uani d . . 1
H H3A 1.4871 0.5623 0.4445 0.021 Uiso calc U R 1
H H3B 1.3619 0.7035 0.3536 0.021 Uiso calc U R 1
C C4 1.3572(3) 0.3110(5) 0.33603(19) 0.0166(5) Uani d . . 1
H H4A 1.3874 0.1626 0.3819 0.02 Uiso calc U R 1
H H4B 1.4235 0.3152 0.2913 0.02 Uiso calc U R 1
C C5 1.1904(3) 0.2823(6) 0.27090(19) 0.0159(5) Uani d . . 1
H H5A 1.1777 0.1178 0.2345 0.019 Uiso calc U R 1
H H5B 1.1648 0.4192 0.2192 0.019 Uiso calc U R 1
C C6 1.0789(3) 0.2940(5) 0.33448(18) 0.0135(5) Uani d . . 1
H H6 1.1001 0.1469 0.3827 0.016 Uiso calc U R 1
C C7 0.9161(3) 0.2768(6) 0.26709(18) 0.0158(5) Uani d . . 1
H H7 0.8797 0.4079 0.2184 0.019 Uiso calc U R 1
C C8 0.8191(3) 0.0920(5) 0.27049(19) 0.0154(5) Uani d . . 1
H H8 0.8561 -0.0369 0.3201 0.018 Uiso calc U R 1
C C9 0.6593(3) 0.0673(5) 0.20466(18) 0.0146(5) Uani d . . 1
C C10 0.5909(3) 0.2452(5) 0.12851(18) 0.0144(5) Uani d . . 1
H H10 0.6483 0.3874 0.1184 0.017 Uiso calc U R 1
C C11 0.4412(3) 0.2161(5) 0.0681(2) 0.0157(5) Uani d . . 1
H H11 0.3968 0.3378 0.0167 0.019 Uiso calc U R 1
C C12 0.3555(3) 0.0107(5) 0.08200(18) 0.0150(5) Uani d . . 1
C C13 0.4195(3) -0.1679(5) 0.15715(19) 0.0154(5) Uani d . . 1
H H13 0.3609 -0.3086 0.1673 0.019 Uiso calc U R 1
C C14 0.5713(3) -0.1375(5) 0.21762(19) 0.0156(5) Uani d . . 1
H H14 0.6154 -0.2598 0.2688 0.019 Uiso calc U R 1
C C15 0.1227(3) -0.2228(6) 0.0206(2) 0.0213(6) Uani d . . 1
H H15A 0.1799 -0.3725 0.0107 0.032 Uiso calc U R 1
H H15B 0.0244 -0.2157 -0.0333 0.032 Uiso calc U R 1
H H15C 0.1046 -0.2338 0.087 0.032 Uiso calc U R 1
O O1 1.0026(2) 0.5426(4) 0.45664(13) 0.0178(4) Uani d . . 1
H H1A 0.9988 0.6896 0.4795 0.027 Uiso calc U R 1
O O2 0.20819(19) -0.0002(4) 0.01708(14) 0.0178(4) Uani d . . 1

loop_
_atom_site_aniso_label
_atom_site_aniso_U_11
_atom_site_aniso_U_22
_atom_site_aniso_U_33
_atom_site_aniso_U_12
_atom_site_aniso_U_13
_atom_site_aniso_U_23
C1 0.0135(11) 0.0151(11) 0.0136(10) 0.0000(10) 0.0047(8) 0.0010(10)
C2 0.0168(11) 0.0196(13) 0.0134(11) -0.0007(10) 0.0023(9) -0.0037(10)
C3 0.0140(11) 0.0207(13) 0.0167(11) -0.0034(10) 0.0024(9) -0.0031(11)
C4 0.0136(11) 0.0179(13) 0.0177(12) -0.0008(10) 0.0037(9) -0.0012(10)
C5 0.0154(11) 0.0181(12) 0.0134(11) -0.0006(10) 0.0030(9) -0.0030(10)
C6 0.0127(10) 0.0140(12) 0.0129(11) 0.0004(10) 0.0025(8) 0.0008(10)
C7 0.0158(11) 0.0178(12) 0.0118(11) 0.0012(11) 0.0011(9) 0.0000(10)
C8 0.0138(11) 0.0181(13) 0.0130(11) 0.0015(10) 0.0020(9) 0.0001(9)
C9 0.0138(11) 0.0162(13) 0.0132(11) 0.0008(10) 0.0033(9) -0.0022(10)
C10 0.0143(11) 0.0134(12) 0.0156(11) -0.0015(10) 0.0045(9) -0.0008(9)
C11 0.0167(12) 0.0143(12) 0.0161(11) 0.0019(10) 0.0049(10) 0.0004(9)
C12 0.0108(10) 0.0181(13) 0.0148(11) 0.0018(10) 0.0018(9) -0.0012(10)
C13 0.0148(11) 0.0152(13) 0.0163(11) -0.0030(10) 0.0046(9) -0.0010(9)
C14 0.0158(11) 0.0149(12) 0.0143(11) 0.0017(10) 0.0020(9) 0.0012(10)
C15 0.0135(11) 0.0209(13) 0.0256(13) -0.0027(11) 0.0003(10) 0.0005(11)
O1 0.0180(8) 0.0195(9) 0.0177(8) -0.0010(8) 0.0083(7) -0.0039(8)
O2 0.0115(8) 0.0197(10) 0.0189(9) -0.0007(7) -0.0005(7) 0.0013(8)

loop_
_atom_type_symbol
_atom_type_description
_atom_type_scat_dispersion_real
_atom_type_scat_dispersion_imag
_atom_type_scat_source
C C 0.0033 0.0016 'International Tables Vol C Tables 4.2.6.8 and 6.1.1.4'
H H 0.0000 0.0000 'International Tables Vol C Tables 4.2.6.8 and 6.1.1.4'
O O 0.0106 0.0060 'International Tables Vol C Tables 4.2.6.8 and 6.1.1.4'

loop_
_geom_angle_atom_site_label_1
_geom_angle_atom_site_label_2
_geom_angle_atom_site_label_3
_geom_angle
O1 C1 C2 111.12(18)
O1 C1 C6 107.9(2)
C2 C1 C6 111.4(2)
C1 C2 C3 110.68(18)
C2 C3 C4 110.9(2)
C3 C4 C5 111.0(2)
C4 C5 C6 112.52(19)
C7 C6 C1 110.8(2)
C7 C6 C5 110.80(19)
C1 C6 C5 109.3(2)
C8 C7 C6 125.0(2)
C7 C8 C9 126.4(2)
C14 C9 C10 117.9(2)
C14 C9 C8 119.8(2)
C10 C9 C8 122.4(2)
C11 C10 C9 120.9(2)
C10 C11 C12 120.4(2)
O2 C12 C11 115.4(2)
O2 C12 C13 124.4(2)
C11 C12 C13 120.2(2)
C12 C13 C14 119.0(2)
C9 C14 C13 121.7(2)
C12 O2 C15 117.1(2)

loop_
_geom_bond_atom_site_label_1
_geom_bond_atom_site_label_2
_geom_bond_distance
C1 O1 1.433(3)
C1 C2 1.526(3)
C1 C6 1.534(4)
C2 C3 1.527(3)
C3 C4 1.528(4)
C4 C5 1.529(3)
C5 C6 1.538(3)
C6 C7 1.504(3)
C7 C8 1.329(4)
C8 C9 1.477(3)
C9 C14 1.391(4)
C9 C10 1.404(3)
C10 C11 1.382(3)
C11 C12 1.384(4)
C12 O2 1.378(3)
C12 C13 1.390(4)
C13 C14 1.399(3)
C15 O2 1.420(3)
